data_7032893
loop_
_publ_author_name
'Gupta, Vivek'
'Karthik, Vedhagiri'
'Anantharaman, Ganapathi'

_publ_section_title
;
 Cyclic six-membered palladium complexes derived from palladium mediated
 C-N coupling of organonitrile and formamidine.
;
_journal_issue 2
_journal_name_full 'Dalton transactions (Cambridge, England : 2003)'
_journal_page_first 758
_journal_page_last 766
_journal_paper_doi 10.1039/c4dt02721c
_journal_volume 44
_journal_year 2015
_chemical_formula_moiety 'C25 H37 N2, Cl'
_chemical_formula_sum 'C25 H37 Cl N2'
_chemical_formula_weight 401.02
_chemical_name_systematic
; 
 ? 
;
_space_group_IT_number 14
_symmetry_cell_setting monoclinic
_symmetry_space_group_name_Hall '-P 2ybc'
_symmetry_space_group_name_H-M 'P 1 21/c 1'
_atom_sites_solution_hydrogens geom
_atom_sites_solution_primary direct
_atom_sites_solution_secondary difmap
_audit_creation_method SHELXL-97
_cell_angle_alpha 90.00
_cell_angle_beta 103.143(11)
_cell_angle_gamma 90.00
_cell_formula_units_Z 4
_cell_length_a 11.682(7)
_cell_length_b 17.097(10)
_cell_length_c 12.553(7)
_cell_measurement_reflns_used 1683
_cell_measurement_temperature 100(2)
_cell_measurement_theta_max 26.47
_cell_measurement_theta_min 2.38
_cell_volume 2442(2)
_computing_cell_refinement 'Bruker SMART'
_computing_data_collection 'Bruker SMART'
_computing_data_reduction 'Bruker SAINT'
_computing_molecular_graphics 'ORTEP 3'
_computing_structure_refinement 'SHELXL-97 (Sheldrick, 1997)'
_computing_structure_solution 'SHELXS-97 (Sheldrick, 1990)'
_diffrn_ambient_temperature 100(2)
_diffrn_measured_fraction_theta_full 0.995
_diffrn_measured_fraction_theta_max 0.995
_diffrn_measurement_device_type 'CCD area detector'
_diffrn_measurement_method 'phi and omega scans'
_diffrn_radiation_monochromator graphite
_diffrn_radiation_source 'fine-focus sealed tube'
_diffrn_radiation_type MoK\a
_diffrn_radiation_wavelength 0.71073
_diffrn_reflns_av_R_equivalents 0.0867
_diffrn_reflns_av_sigmaI/netI 0.1028
_diffrn_reflns_limit_h_max 14
_diffrn_reflns_limit_h_min -11
_diffrn_reflns_limit_k_max 15
_diffrn_reflns_limit_k_min -20
_diffrn_reflns_limit_l_max 15
_diffrn_reflns_limit_l_min -14
_diffrn_reflns_number 12698
_diffrn_reflns_theta_full 25.50
_diffrn_reflns_theta_max 25.50
_diffrn_reflns_theta_min 1.79
_exptl_absorpt_coefficient_mu 0.168
_exptl_absorpt_correction_type none
_exptl_crystal_colour Yellow
_exptl_crystal_density_diffrn 1.091
_exptl_crystal_density_method 'not measured'
_exptl_crystal_description Needle
_exptl_crystal_F_000 872
_exptl_crystal_size_max 0.21
_exptl_crystal_size_mid 0.14
_exptl_crystal_size_min 0.12
_refine_diff_density_max 0.737
_refine_diff_density_min -0.544
_refine_diff_density_rms 0.074
_refine_ls_extinction_method none
_refine_ls_goodness_of_fit_ref 1.032
_refine_ls_hydrogen_treatment constr
_refine_ls_matrix_type full
_refine_ls_number_parameters 261
_refine_ls_number_reflns 4517
_refine_ls_number_restraints 0
_refine_ls_restrained_S_all 1.032
_refine_ls_R_factor_all 0.1199
_refine_ls_R_factor_gt 0.0791
_refine_ls_shift/su_max 0.000
_refine_ls_shift/su_mean 0.000
_refine_ls_structure_factor_coef Fsqd
_refine_ls_weighting_details 'calc w=1/[\s^2^(Fo^2^)+(0.1098P)^2^+0.8168P] where P=(Fo^2^+2Fc^2^)/3'
_refine_ls_weighting_scheme calc
_refine_ls_wR_factor_gt 0.1945
_refine_ls_wR_factor_ref 0.2263
_reflns_number_gt 2986
_reflns_number_total 4517
_reflns_threshold_expression >2sigma(I)
_cod_data_source_file c4dt02721c2.cif
_cod_data_source_block compound-1
_cod_depositor_comments
;
The following automatic conversions were performed:

'_symmetry_cell_setting' value 'Monoclinic' changed to 'monoclinic'
according to
/usr/data/users/saulius/crontab/automatic-downloads/rss-feeds/RSC/lib/dictionaries/cif_core.dic
dictionary named 'cif_core.dic' version 2.4.2 from 2011-04-26.

Automatic conversion script
Id: cif_fix_values 2827 2014-09-09 07:05:25Z andrius 

 Adding full bibliography for 7032893--7032900.cif.
;
_cod_original_sg_symbol_H-M P2(1)/c
_cod_database_code 7032893

loop_
_symmetry_equiv_pos_as_xyz
'x, y, z'
'-x, y+1/2, -z+1/2'
'-x, -y, -z'
'x, -y-1/2, z-1/2'

loop_
_atom_site_label
_atom_site_type_symbol
_atom_site_fract_x
_atom_site_fract_y
_atom_site_fract_z
_atom_site_U_iso_or_equiv
_atom_site_adp_type
_atom_site_occupancy
_atom_site_symmetry_multiplicity
_atom_site_calc_flag
_atom_site_refinement_flags
C1 C 0.2303(3) 0.21185(19) 0.2790(3) 0.0258(8) Uani 1 1 d .
H1 H 0.2602 0.2053 0.2152 0.031 Uiso 1 1 calc R
C2 C 0.3573(3) 0.1064(2) 0.3519(3) 0.0277(8) Uani 1 1 d .
C3 C 0.3281(3) 0.0298(2) 0.3167(3) 0.0280(8) Uani 1 1 d .
C4 C 0.4211(3) -0.0211(2) 0.3160(3) 0.0374(9) Uani 1 1 d .
H4 H 0.4045 -0.0735 0.2926 0.045 Uiso 1 1 calc R
C5 C 0.5360(4) 0.0025(3) 0.3480(3) 0.0428(10) Uani 1 1 d .
H5 H 0.5976 -0.0336 0.3477 0.051 Uiso 1 1 calc R
C6 C 0.5621(3) 0.0789(2) 0.3807(3) 0.0377(9) Uani 1 1 d .
H6 H 0.6420 0.0949 0.4008 0.045 Uiso 1 1 calc R
C7 C 0.4737(3) 0.1331(2) 0.3849(3) 0.0312(8) Uani 1 1 d .
C8 C 0.2011(3) 0.0025(2) 0.2852(3) 0.0330(9) Uani 1 1 d .
H8 H 0.1522 0.0477 0.2505 0.040 Uiso 1 1 calc R
C9 C 0.1584(4) -0.0207(3) 0.3865(3) 0.0441(10) Uani 1 1 d .
H9A H 0.2031 -0.0661 0.4211 0.066 Uiso 1 1 calc R
H9B H 0.0747 -0.0341 0.3655 0.066 Uiso 1 1 calc R
H9C H 0.1698 0.0231 0.4382 0.066 Uiso 1 1 calc R
C10 C 0.1802(4) -0.0648(2) 0.2036(3) 0.0473(11) Uani 1 1 d .
H10A H 0.2172 -0.1124 0.2392 0.071 Uiso 1 1 calc R
H10B H 0.2144 -0.0519 0.1414 0.071 Uiso 1 1 calc R
H10C H 0.0955 -0.0735 0.1776 0.071 Uiso 1 1 calc R
C11 C 0.5026(3) 0.2172(2) 0.4220(3) 0.0368(9) Uani 1 1 d .
H11 H 0.4307 0.2399 0.4407 0.044 Uiso 1 1 calc R
C12 C 0.6021(4) 0.2229(3) 0.5239(4) 0.0577(13) Uani 1 1 d .
H12A H 0.6757 0.2058 0.5063 0.087 Uiso 1 1 calc R
H12B H 0.5845 0.1893 0.5814 0.087 Uiso 1 1 calc R
H12C H 0.6101 0.2771 0.5496 0.087 Uiso 1 1 calc R
C13 C 0.5301(4) 0.2664(3) 0.3296(4) 0.0557(12) Uani 1 1 d .
H13A H 0.5952 0.2424 0.3040 0.084 Uiso 1 1 calc R
H13B H 0.5524 0.3193 0.3564 0.084 Uiso 1 1 calc R
H13C H 0.4605 0.2690 0.2691 0.084 Uiso 1 1 calc R
C14 C 0.1123(3) 0.29737(19) 0.3705(3) 0.0233(7) Uani 1 1 d .
C15 C 0.1668(3) 0.3620(2) 0.4297(3) 0.0262(8) Uani 1 1 d .
C16 C 0.1168(3) 0.3902(2) 0.5118(3) 0.0335(9) Uani 1 1 d .
H16 H 0.1500 0.4348 0.5524 0.040 Uiso 1 1 calc R
C17 C 0.0192(3) 0.3547(2) 0.5361(3) 0.0320(9) Uani 1 1 d .
H17 H -0.0138 0.3751 0.5929 0.038 Uiso 1 1 calc R
C18 C -0.0300(3) 0.2901(2) 0.4782(3) 0.0307(8) Uani 1 1 d .
H18 H -0.0964 0.2659 0.4962 0.037 Uiso 1 1 calc R
C19 C 0.0154(3) 0.25911(19) 0.3936(3) 0.0233(7) Uani 1 1 d .
C20 C 0.2744(3) 0.4023(2) 0.4059(3) 0.0339(9) Uani 1 1 d .
H20 H 0.3031 0.3697 0.3512 0.041 Uiso 1 1 calc R
C21 C 0.3737(3) 0.4077(3) 0.5082(4) 0.0482(11) Uani 1 1 d .
H21A H 0.3515 0.4443 0.5602 0.072 Uiso 1 1 calc R
H21B H 0.4453 0.4263 0.4882 0.072 Uiso 1 1 calc R
H21C H 0.3880 0.3559 0.5421 0.072 Uiso 1 1 calc R
C22 C 0.2421(4) 0.4833(3) 0.3546(4) 0.0577(13) Uani 1 1 d .
H22A H 0.1818 0.4775 0.2866 0.087 Uiso 1 1 calc R
H22B H 0.3122 0.5077 0.3386 0.087 Uiso 1 1 calc R
H22C H 0.2118 0.5162 0.4058 0.087 Uiso 1 1 calc R
C23 C -0.0409(3) 0.1885(2) 0.3292(3) 0.0285(8) Uani 1 1 d .
H23 H 0.0193 0.1636 0.2948 0.034 Uiso 1 1 calc R
C24 C -0.1432(3) 0.2149(2) 0.2373(3) 0.0355(9) Uani 1 1 d .
H24A H -0.2030 0.2404 0.2688 0.053 Uiso 1 1 calc R
H24B H -0.1777 0.1694 0.1944 0.053 Uiso 1 1 calc R
H24C H -0.1145 0.2519 0.1897 0.053 Uiso 1 1 calc R
C25 C -0.0823(3) 0.1270(2) 0.4006(3) 0.0405(10) Uani 1 1 d .
H25A H -0.0176 0.1140 0.4627 0.061 Uiso 1 1 calc R
H25B H -0.1072 0.0798 0.3571 0.061 Uiso 1 1 calc R
H25C H -0.1485 0.1478 0.4276 0.061 Uiso 1 1 calc R
Cl1 Cl 0.23071(9) 0.14970(6) 0.59110(7) 0.0422(3) Uani 1 1 d .
N1 N 0.2641(2) 0.16175(16) 0.3570(2) 0.0260(7) Uani 1 1 d .
H1A H 0.2307 0.1611 0.4131 0.031 Uiso 1 1 calc R
N2 N 0.1585(2) 0.27095(15) 0.2798(2) 0.0242(6) Uani 1 1 d .
H2 H 0.1364 0.2972 0.2182 0.029 Uiso 1 1 calc R

loop_
_atom_site_aniso_label
_atom_site_aniso_U_11
_atom_site_aniso_U_22
_atom_site_aniso_U_33
_atom_site_aniso_U_23
_atom_site_aniso_U_13
_atom_site_aniso_U_12
C1 0.0229(17) 0.0237(18) 0.0303(19) -0.0023(15) 0.0050(14) -0.0054(14)
C2 0.0288(18) 0.0267(19) 0.0281(19) 0.0055(15) 0.0077(14) 0.0084(15)
C3 0.0352(19) 0.0240(18) 0.0255(19) 0.0041(15) 0.0087(15) 0.0055(15)
C4 0.049(2) 0.031(2) 0.036(2) 0.0038(17) 0.0161(18) 0.0117(18)
C5 0.044(2) 0.048(3) 0.040(2) 0.008(2) 0.0175(18) 0.020(2)
C6 0.0266(18) 0.048(3) 0.040(2) 0.0077(19) 0.0103(16) 0.0105(17)
C7 0.0281(19) 0.038(2) 0.027(2) 0.0018(16) 0.0051(14) 0.0042(16)
C8 0.043(2) 0.0199(18) 0.034(2) 0.0027(16) 0.0030(16) -0.0008(16)
C9 0.042(2) 0.041(2) 0.049(3) 0.000(2) 0.0090(18) -0.0062(19)
C10 0.068(3) 0.025(2) 0.044(3) -0.0031(19) 0.004(2) -0.006(2)
C11 0.0247(18) 0.038(2) 0.045(2) 0.0022(18) 0.0025(16) 0.0016(16)
C12 0.047(3) 0.056(3) 0.060(3) 0.002(2) -0.011(2) 0.001(2)
C13 0.049(3) 0.054(3) 0.063(3) 0.005(2) 0.011(2) -0.009(2)
C14 0.0277(17) 0.0246(18) 0.0188(17) 0.0051(14) 0.0077(13) 0.0066(14)
C15 0.0274(18) 0.0239(18) 0.0283(19) -0.0002(15) 0.0083(14) 0.0012(14)
C16 0.036(2) 0.033(2) 0.032(2) -0.0062(17) 0.0093(16) -0.0028(17)
C17 0.036(2) 0.038(2) 0.0238(19) 0.0000(16) 0.0105(15) 0.0078(17)
C18 0.0269(18) 0.035(2) 0.031(2) 0.0061(16) 0.0089(15) 0.0031(16)
C19 0.0235(16) 0.0247(18) 0.0214(17) 0.0059(14) 0.0043(13) 0.0066(14)
C20 0.036(2) 0.032(2) 0.036(2) -0.0079(17) 0.0136(16) -0.0074(17)
C21 0.032(2) 0.053(3) 0.060(3) -0.019(2) 0.0130(19) -0.0109(19)
C22 0.072(3) 0.039(3) 0.071(3) 0.013(2) 0.034(3) -0.006(2)
C23 0.0230(17) 0.0280(19) 0.033(2) 0.0024(16) 0.0042(14) 0.0007(15)
C24 0.0295(19) 0.038(2) 0.036(2) -0.0069(18) 0.0003(15) 0.0020(16)
C25 0.041(2) 0.037(2) 0.043(2) 0.0035(19) 0.0096(18) -0.0089(18)
Cl1 0.0523(6) 0.0496(7) 0.0267(5) 0.0042(4) 0.0134(4) 0.0227(5)
N1 0.0255(15) 0.0258(16) 0.0289(16) 0.0022(13) 0.0110(12) 0.0008(12)
N2 0.0236(14) 0.0203(15) 0.0295(16) 0.0017(12) 0.0080(12) 0.0029(12)

loop_
_atom_type_symbol
_atom_type_description
_atom_type_scat_dispersion_real
_atom_type_scat_dispersion_imag
_atom_type_scat_source
C C 0.0033 0.0016 'International Tables Vol C Tables 4.2.6.8 and 6.1.1.4'
H H 0.0000 0.0000 'International Tables Vol C Tables 4.2.6.8 and 6.1.1.4'
N N 0.0061 0.0033 'International Tables Vol C Tables 4.2.6.8 and 6.1.1.4'
Cl Cl 0.1484 0.1585 'International Tables Vol C Tables 4.2.6.8 and 6.1.1.4'

loop_
_geom_angle_atom_site_label_1
_geom_angle_atom_site_label_2
_geom_angle_atom_site_label_3
_geom_angle
N1 C1 N2 126.1(3)
N1 C1 H1 117.0
N2 C1 H1 117.0
C3 C2 C7 123.2(3)
C3 C2 N1 119.4(3)
C7 C2 N1 117.4(3)
C4 C3 C2 116.8(3)
C4 C3 C8 121.6(3)
C2 C3 C8 121.5(3)
C5 C4 C3 121.8(4)
C5 C4 H4 119.1
C3 C4 H4 119.1
C4 C5 C6 120.0(4)
C4 C5 H5 120.0
C6 C5 H5 120.0
C5 C6 C7 121.5(4)
C5 C6 H6 119.3
C7 C6 H6 119.3
C6 C7 C2 116.7(3)
C6 C7 C11 121.5(3)
C2 C7 C11 121.9(3)
C3 C8 C9 110.4(3)
C3 C8 C10 113.9(3)
C9 C8 C10 109.4(3)
C3 C8 H8 107.6
C9 C8 H8 107.6
C10 C8 H8 107.6
C8 C9 H9A 109.5
C8 C9 H9B 109.5
H9A C9 H9B 109.5
C8 C9 H9C 109.5
H9A C9 H9C 109.5
H9B C9 H9C 109.5
C8 C10 H10A 109.5
C8 C10 H10B 109.5
H10A C10 H10B 109.5
C8 C10 H10C 109.5
H10A C10 H10C 109.5
H10B C10 H10C 109.5
C12 C11 C13 110.5(3)
C12 C11 C7 112.9(3)
C13 C11 C7 111.0(3)
C12 C11 H11 107.4
C13 C11 H11 107.4
C7 C11 H11 107.4
C11 C12 H12A 109.5
C11 C12 H12B 109.5
H12A C12 H12B 109.5
C11 C12 H12C 109.5
H12A C12 H12C 109.5
H12B C12 H12C 109.5
C11 C13 H13A 109.5
C11 C13 H13B 109.5
H13A C13 H13B 109.5
C11 C13 H13C 109.5
H13A C13 H13C 109.5
H13B C13 H13C 109.5
C19 C14 C15 123.5(3)
C19 C14 N2 119.1(3)
C15 C14 N2 117.4(3)
C16 C15 C14 116.9(3)
C16 C15 C20 119.8(3)
C14 C15 C20 123.3(3)
C15 C16 C17 121.4(3)
C15 C16 H16 119.3
C17 C16 H16 119.3
C18 C17 C16 120.1(3)
C18 C17 H17 120.0
C16 C17 H17 120.0
C17 C18 C19 121.5(3)
C17 C18 H18 119.3
C19 C18 H18 119.3
C14 C19 C18 116.6(3)
C14 C19 C23 122.4(3)
C18 C19 C23 121.0(3)
C15 C20 C21 111.5(3)
C15 C20 C22 110.8(3)
C21 C20 C22 111.5(3)
C15 C20 H20 107.6
C21 C20 H20 107.6
C22 C20 H20 107.6
C20 C21 H21A 109.5
C20 C21 H21B 109.5
H21A C21 H21B 109.5
C20 C21 H21C 109.5
H21A C21 H21C 109.5
H21B C21 H21C 109.5
C20 C22 H22A 109.5
C20 C22 H22B 109.5
H22A C22 H22B 109.5
C20 C22 H22C 109.5
H22A C22 H22C 109.5
H22B C22 H22C 109.5
C19 C23 C24 109.6(3)
C19 C23 C25 113.0(3)
C24 C23 C25 110.4(3)
C19 C23 H23 107.9
C24 C23 H23 107.9
C25 C23 H23 107.9
C23 C24 H24A 109.5
C23 C24 H24B 109.5
H24A C24 H24B 109.5
C23 C24 H24C 109.5
H24A C24 H24C 109.5
H24B C24 H24C 109.5
C23 C25 H25A 109.5
C23 C25 H25B 109.5
H25A C25 H25B 109.5
C23 C25 H25C 109.5
H25A C25 H25C 109.5
H25B C25 H25C 109.5
C1 N1 C2 120.0(3)
C1 N1 H1A 120.0
C2 N1 H1A 120.0
C1 N2 C14 127.0(3)
C1 N2 H2 116.5
C14 N2 H2 116.5

loop_
_geom_bond_atom_site_label_1
_geom_bond_atom_site_label_2
_geom_bond_distance
C1 N1 1.293(4)
C1 N2 1.314(4)
C1 H1 0.9500
C2 C3 1.400(5)
C2 C7 1.404(5)
C2 N1 1.455(4)
C3 C4 1.394(5)
C3 C8 1.519(5)
C4 C5 1.371(6)
C4 H4 0.9500
C5 C6 1.382(6)
C5 H5 0.9500
C6 C7 1.397(5)
C6 H6 0.9500
C7 C11 1.527(5)
C8 C9 1.520(5)
C8 C10 1.524(5)
C8 H8 1.0000
C9 H9A 0.9800
C9 H9B 0.9800
C9 H9C 0.9800
C10 H10A 0.9800
C10 H10B 0.9800
C10 H10C 0.9800
C11 C12 1.524(5)
C11 C13 1.525(6)
C11 H11 1.0000
C12 H12A 0.9800
C12 H12B 0.9800
C12 H12C 0.9800
C13 H13A 0.9800
C13 H13B 0.9800
C13 H13C 0.9800
C14 C19 1.394(4)
C14 C15 1.402(5)
C14 N2 1.439(4)
C15 C16 1.382(5)
C15 C20 1.521(5)
C16 C17 1.385(5)
C16 H16 0.9500
C17 C18 1.375(5)
C17 H17 0.9500
C18 C19 1.395(5)
C18 H18 0.9500
C19 C23 1.517(5)
C20 C21 1.525(5)
C20 C22 1.537(6)
C20 H20 1.0000
C21 H21A 0.9800
C21 H21B 0.9800
C21 H21C 0.9800
C22 H22A 0.9800
C22 H22B 0.9800
C22 H22C 0.9800
C23 C24 1.529(5)
C23 C25 1.529(5)
C23 H23 1.0000
C24 H24A 0.9800
C24 H24B 0.9800
C24 H24C 0.9800
C25 H25A 0.9800
C25 H25B 0.9800
C25 H25C 0.9800
N1 H1A 0.8800
N2 H2 0.8800

loop_
_geom_torsion_atom_site_label_1
_geom_torsion_atom_site_label_2
_geom_torsion_atom_site_label_3
_geom_torsion_atom_site_label_4
_geom_torsion
C7 C2 C3 C4 0.4(5)
N1 C2 C3 C4 -178.6(3)
C7 C2 C3 C8 178.0(3)
N1 C2 C3 C8 -1.0(5)
C2 C3 C4 C5 0.0(5)
C8 C3 C4 C5 -177.7(4)
C3 C4 C5 C6 -1.0(6)
C4 C5 C6 C7 1.7(6)
C5 C6 C7 C2 -1.3(5)
C5 C6 C7 C11 179.4(4)
C3 C2 C7 C6 0.3(5)
N1 C2 C7 C6 179.3(3)
C3 C2 C7 C11 179.5(3)
N1 C2 C7 C11 -1.5(5)
C4 C3 C8 C9 94.7(4)
C2 C3 C8 C9 -82.8(4)
C4 C3 C8 C10 -28.9(5)
C2 C3 C8 C10 153.6(3)
C6 C7 C11 C12 -44.6(5)
C2 C7 C11 C12 136.3(4)
C6 C7 C11 C13 80.2(4)
C2 C7 C11 C13 -99.0(4)
C19 C14 C15 C16 -2.9(5)
N2 C14 C15 C16 175.7(3)
C19 C14 C15 C20 178.5(3)
N2 C14 C15 C20 -2.9(5)
C14 C15 C16 C17 1.7(5)
C20 C15 C16 C17 -179.6(3)
C15 C16 C17 C18 0.0(6)
C16 C17 C18 C19 -0.7(5)
C15 C14 C19 C18 2.3(5)
N2 C14 C19 C18 -176.3(3)
C15 C14 C19 C23 -179.1(3)
N2 C14 C19 C23 2.3(4)
C17 C18 C19 C14 -0.4(5)
C17 C18 C19 C23 -179.1(3)
C16 C15 C20 C21 55.2(5)
C14 C15 C20 C21 -126.2(4)
C16 C15 C20 C22 -69.6(5)
C14 C15 C20 C22 108.9(4)
C14 C19 C23 C24 -94.1(4)
C18 C19 C23 C24 84.5(4)
C14 C19 C23 C25 142.3(3)
C18 C19 C23 C25 -39.1(4)
N2 C1 N1 C2 -170.8(3)
C3 C2 N1 C1 -99.5(4)
C7 C2 N1 C1 81.5(4)
N1 C1 N2 C14 7.0(5)
C19 C14 N2 C1 -81.6(4)
C15 C14 N2 C1 99.7(4)
